data_7027667
loop_
_publ_author_name
'Plater, M. John'
'Foreman, Mark R. St. J.'
'Coronado, Eugenio'
'G\'omez-Garc\'ia, Carlos J.'
'Slawin, Alexandra M. Z.'

_publ_section_title
;
 Crystallisation of H3BTC, H3TPO or H2SDA with MII (M&#x2005;=&#x2005;Co,
 Mn or Zn) and 2,2&#x2032;-bipyridyl: design and control of co-ordination
 architecture, and magnetic properties
 (H3BTC&#x2005;=&#x2005;benzene-1,3,5-tricarboxylic acid,
 H3TPO&#x2005;=&#x2005;tris(4-carboxylphenyl)phosphine oxide,
 H2SDA&#x2005;=&#x2005;cis-stilbene-4,4&#x2032;-dicarboxylic
 acid)&#x200A;&#x2020;
;
_journal_issue 23
_journal_name_full 'Journal of the Chemical Society, Dalton Transactions'
_journal_page_first 4209
_journal_paper_doi 10.1039/a905332h
_journal_year 1999
_chemical_compound_source -
_chemical_formula_analytical 'C19 H14 Co N2 O7'
_chemical_formula_moiety 'C19 H14 Co N2 O7'
_chemical_formula_structural 'C19 H14 Co N2 O7'
_chemical_formula_sum 'C19 H14 Co N2 O7'
_chemical_formula_weight 441.25
_chemical_melting_point ?
_chemical_name_systematic
;
?
;
_space_group_IT_number 2
_symmetry_cell_setting triclinic
_symmetry_space_group_name_Hall '-P 1'
_symmetry_space_group_name_H-M 'P -1'
_atom_sites_solution_hydrogens geom
_atom_sites_solution_primary direct
_atom_sites_solution_secondary difmap
_audit_creation_method SHELXL
_cell_angle_alpha 98.5490(10)
_cell_angle_beta 111.5960(10)
_cell_angle_gamma 104.9210(10)
_cell_formula_units_Z 2
_cell_length_a 9.5599(5)
_cell_length_b 10.1135(5)
_cell_length_c 10.8358(5)
_cell_measurement_reflns_used 105
_cell_measurement_temperature 293(2)
_cell_measurement_theta_max 337
_cell_measurement_theta_min 23
_cell_volume 906.05(8)
_computing_cell_refinement SMART/SAINT
_computing_data_collection SMART
_computing_data_reduction SAINT
_computing_molecular_graphics SHELXTL
_computing_publication_material SHELXTL
_computing_structure_refinement 'SHELXL-93 (Sheldrick, 1993)'
_computing_structure_solution 'SHELXS-86 (Sheldrick, 1990)'
_diffrn_ambient_temperature 293(2)
_diffrn_measurement_device SMART
_diffrn_measurement_method CCD
_diffrn_radiation_monochromator graphite
_diffrn_radiation_source 'fine-focus sealed tube'
_diffrn_radiation_type MoK\a
_diffrn_radiation_wavelength 0.71073
_diffrn_reflns_av_R_equivalents 0.0345
_diffrn_reflns_av_sigmaI/netI 0.0457
_diffrn_reflns_limit_h_max 10
_diffrn_reflns_limit_h_min -8
_diffrn_reflns_limit_k_max 10
_diffrn_reflns_limit_k_min -11
_diffrn_reflns_limit_l_max 12
_diffrn_reflns_limit_l_min -12
_diffrn_reflns_number 4373
_diffrn_reflns_theta_max 23.27
_diffrn_reflns_theta_min 2.10
_diffrn_standards_decay_% -
_diffrn_standards_interval_count -
_diffrn_standards_interval_time -
_diffrn_standards_number -
_exptl_absorpt_coefficient_mu 0.994
_exptl_absorpt_correction_T_max 0.58145
_exptl_absorpt_correction_T_min 0.46287
_exptl_absorpt_correction_type empirical
_exptl_crystal_colour pink
_exptl_crystal_density_diffrn 1.617
_exptl_crystal_density_meas ?
_exptl_crystal_density_method -
_exptl_crystal_description prism
_exptl_crystal_F_000 450
_exptl_crystal_size_max 0.10
_exptl_crystal_size_mid 0.10
_exptl_crystal_size_min 0.04
_refine_diff_density_max 0.233
_refine_diff_density_min -0.286
_refine_diff_density_rms 0.049
_refine_ls_extinction_coef 0.0113(13)
_refine_ls_extinction_expression Fc^*^=kFc[1+0.001xFc^2^\l^3^/sin(2\q)]^-1/4^
_refine_ls_extinction_method SHELXL
_refine_ls_goodness_of_fit_all 0.984
_refine_ls_goodness_of_fit_obs 1.033
_refine_ls_hydrogen_treatment riding
_refine_ls_matrix_type full
_refine_ls_number_parameters 275
_refine_ls_number_reflns 2546
_refine_ls_number_restraints 3
_refine_ls_restrained_S_all 1.155
_refine_ls_restrained_S_obs 1.032
_refine_ls_R_factor_all 0.0398
_refine_ls_R_factor_obs 0.0284
_refine_ls_shift/esd_max -0.021
_refine_ls_shift/esd_mean 0.001
_refine_ls_structure_factor_coef Fsqd
_refine_ls_weighting_details 'w=1/[\s^2^(Fo^2^)+(0.0361P)^2^+0.0000P] where P=(Fo^2^+2Fc^2^)/3'
_refine_ls_weighting_scheme calc
_refine_ls_wR_factor_all 0.0779
_refine_ls_wR_factor_obs 0.0632
_reflns_number_observed 2138
_reflns_number_total 2596
_reflns_observed_criterion >2sigma(I)
_cod_data_source_file 905332hsup1.cif
_cod_data_source_block 8
_cod_depositor_comments
;
The following automatic conversions were performed:

'_chemical_melting_point' value '-' was changed to '?' - the value is
undefined or not given.

'_symmetry_cell_setting' value 'Triclinic'
changed to 'triclinic' according to
/home/saulius/struct/CIF-dictionaries/cif_core.dic dictionary named
'cif_core.dic' version 2.4.2 from 2011-04-26.

Automatic conversion script
Id: cif_fix_values 1891 2012-01-12 08:04:46Z andrius 

The following automatic conversions were performed:

'_exptl_crystal_density_meas' value '-' was changed to '?' - the
value is perceived as not measured.

Automatic conversion script
Id: cif_fix_values 3008 2015-01-20 13:52:24Z robertas 

The following automatic conversions were performed:

'_refine_ls_weighting_scheme' value 'calc
w=1/[\s^2^(Fo^2^)+(0.0361P)^2^+0.0000P] where P=(Fo^2^+2Fc^2^)/3' was
changed to 'calc'. New tag '_refine_ls_weighting_details' was
created. The value of the new tag was set to
'w=1/[\s^2^(Fo^2^)+(0.0361P)^2^+0.0000P] where P=(Fo^2^+2Fc^2^)/3'.

Automatic conversion script
Id: cif_fix_values 3143 2015-03-26 13:38:13Z robertas 
;
_cod_original_sg_symbol_H-M P-1
_cod_database_code 7027667

loop_
_symmetry_equiv_pos_as_xyz
'x, y, z'
'-x, -y, -z'

loop_
_atom_site_aniso_label
_atom_site_aniso_U_11
_atom_site_aniso_U_22
_atom_site_aniso_U_33
_atom_site_aniso_U_23
_atom_site_aniso_U_13
_atom_site_aniso_U_12
Co1 0.0188(2) 0.0297(2) 0.0158(2) 0.00526(14) 0.00838(15) 0.00986(14)
O10 0.0239(10) 0.0590(12) 0.0233(10) 0.0139(9) 0.0113(9) 0.0203(9)
N1 0.0375(14) 0.0319(12) 0.0256(12) 0.0078(10) 0.0109(11) 0.0096(11)
C2 0.039(2) 0.041(2) 0.037(2) 0.0034(14) 0.003(2) 0.0032(14)
C3 0.064(2) 0.052(2) 0.047(2) -0.001(2) 0.005(2) -0.008(2)
C4 0.101(3) 0.052(2) 0.053(2) -0.023(2) 0.028(2) -0.015(2)
C5 0.104(3) 0.043(2) 0.067(2) -0.008(2) 0.055(2) 0.010(2)
C6 0.060(2) 0.0282(15) 0.035(2) 0.0064(13) 0.030(2) 0.0139(14)
C7 0.060(2) 0.035(2) 0.047(2) 0.0221(14) 0.042(2) 0.0278(14)
C8 0.091(3) 0.049(2) 0.091(3) 0.034(2) 0.073(2) 0.045(2)
C9 0.087(3) 0.085(3) 0.123(3) 0.068(3) 0.087(3) 0.071(3)
C10 0.044(2) 0.084(3) 0.104(3) 0.056(2) 0.049(2) 0.041(2)
C11 0.029(2) 0.056(2) 0.054(2) 0.027(2) 0.021(2) 0.0240(14)
N12 0.0332(13) 0.0386(13) 0.0326(12) 0.0156(10) 0.0215(11) 0.0193(10)
C13 0.0216(13) 0.0209(13) 0.0164(12) 0.0043(10) 0.0083(11) 0.0064(10)
C14 0.0230(13) 0.0278(13) 0.0211(13) 0.0051(10) 0.0137(11) 0.0115(10)
C15 0.0191(13) 0.0293(13) 0.0209(13) 0.0062(10) 0.0102(11) 0.0111(10)
C16 0.0216(13) 0.0271(13) 0.0168(13) 0.0065(10) 0.0074(11) 0.0085(11)
C17 0.0185(12) 0.0215(12) 0.0174(13) 0.0039(10) 0.0096(10) 0.0062(10)
C18 0.0130(12) 0.0254(13) 0.0200(13) 0.0045(10) 0.0059(11) 0.0058(10)
C19 0.0215(15) 0.0280(13) 0.0220(13) 0.0083(11) 0.0117(12) 0.0071(11)
O1 0.0279(10) 0.0403(10) 0.0205(9) 0.0101(8) 0.0144(8) 0.0167(8)
O2 0.0202(11) 0.090(2) 0.0216(10) 0.0205(10) 0.0089(9) 0.0172(10)
C20 0.0214(14) 0.046(2) 0.024(2) 0.0067(12) 0.0111(13) 0.0158(12)
O3 0.0261(12) 0.141(2) 0.0323(12) 0.0152(12) 0.0159(10) 0.0380(13)
O4 0.0296(11) 0.118(2) 0.0268(12) 0.0227(12) 0.0106(10) 0.0373(12)
C21 0.0178(14) 0.0313(14) 0.0190(14) 0.0072(11) 0.0092(12) 0.0089(11)
O5 0.0217(9) 0.0322(9) 0.0139(9) 0.0048(7) 0.0086(8) 0.0080(7)
O6 0.0170(10) 0.0801(15) 0.0234(10) 0.0073(9) 0.0091(8) 0.0187(9)

loop_
_atom_site_label
_atom_site_type_symbol
_atom_site_fract_x
_atom_site_fract_y
_atom_site_fract_z
_atom_site_U_iso_or_equiv
_atom_site_thermal_displace_type
_atom_site_occupancy
_atom_site_calc_flag
_atom_site_refinement_flags
Co1 Co 0.59783(4) 0.15624(3) 0.98465(3) 0.02085(14) Uani 1 d .
O10 O 0.7975(2) 0.1086(2) 0.9920(2) 0.0334(4) Uani 1 d D
H10A H 0.8964(22) 0.1047(34) 1.0603(25) 0.075(11) Uiso 1 d D
H10B H 0.8243(36) 0.1446(29) 0.9222(22) 0.061(9) Uiso 1 d D
N1 N 0.7370(3) 0.3543(2) 1.1393(2) 0.0329(5) Uani 1 d .
C2 C 0.8963(3) 0.4022(3) 1.2098(3) 0.0462(8) Uani 1 d .
H2A H 0.9544(3) 0.3522(3) 1.1835(3) 0.055 Uiso 1 calc R
C3 C 0.9777(5) 0.5216(4) 1.3190(3) 0.0679(11) Uani 1 d .
H3A H 1.0887(5) 0.5528(4) 1.3644(3) 0.081 Uiso 1 calc R
C4 C 0.8938(6) 0.5930(4) 1.3595(4) 0.0829(14) Uani 1 d .
H4A H 0.9469(6) 0.6734(4) 1.4343(4) 0.100 Uiso 1 calc R
C5 C 0.7290(5) 0.5469(4) 1.2900(4) 0.0709(11) Uani 1 d .
H5A H 0.6704(5) 0.5954(4) 1.3175(4) 0.085 Uiso 1 calc R
C6 C 0.6518(4) 0.4259(3) 1.1773(3) 0.0385(7) Uani 1 d .
C7 C 0.4785(4) 0.3692(3) 1.0920(3) 0.0374(7) Uani 1 d .
C8 C 0.3721(5) 0.4349(3) 1.1068(4) 0.0594(10) Uani 1 d .
H8A H 0.4091(5) 0.5190(3) 1.1756(4) 0.071 Uiso 1 calc R
C9 C 0.2124(5) 0.3753(4) 1.0196(5) 0.0716(12) Uani 1 d .
H9A H 0.1405(5) 0.4185(4) 1.0287(5) 0.086 Uiso 1 calc R
C10 C 0.1600(4) 0.2516(4) 0.9191(4) 0.0640(10) Uani 1 d .
H10C H 0.0521(4) 0.2092(4) 0.8593(4) 0.077 Uiso 1 calc R
C11 C 0.2697(3) 0.1916(3) 0.9083(3) 0.0424(7) Uani 1 d .
H11A H 0.2338(3) 0.1082(3) 0.8391(3) 0.051 Uiso 1 calc R
N12 N 0.4248(2) 0.2467(2) 0.9919(2) 0.0302(5) Uani 1 d .
C13 C 0.5712(3) 0.1885(2) 0.5820(2) 0.0199(5) Uani 1 d .
C14 C 0.4124(3) 0.1797(2) 0.5204(2) 0.0222(5) Uani 1 d .
H14A H 0.3582(3) 0.1911(2) 0.5748(2) 0.027 Uiso 1 calc R
C15 C 0.3334(3) 0.1542(2) 0.3787(2) 0.0221(5) Uani 1 d .
C16 C 0.4132(3) 0.1348(2) 0.2963(2) 0.0219(6) Uani 1 d .
H16A H 0.3610(3) 0.1192(2) 0.2014(2) 0.026 Uiso 1 calc R
C17 C 0.5702(3) 0.1389(2) 0.3559(2) 0.0188(5) Uani 1 d .
C18 C 0.6491(3) 0.1675(2) 0.4981(2) 0.0202(5) Uani 1 d .
H18A H 0.7554(3) 0.1727(2) 0.5380(2) 0.024 Uiso 1 calc R
C19 C 0.6537(3) 0.2076(2) 0.7347(2) 0.0232(6) Uani 1 d .
O1 O 0.5690(2) 0.2090(2) 0.8012(2) 0.0270(4) Uani 1 d .
O2 O 0.7969(2) 0.2164(2) 0.7850(2) 0.0435(5) Uani 1 d .
C20 C 0.1618(3) 0.1402(3) 0.3108(3) 0.0296(6) Uani 1 d .
O3 O 0.0939(2) 0.1425(3) 0.3965(2) 0.0641(7) Uani 1 d D
H3O H -0.0181(16) 0.1373(39) 0.3586(35) 0.097(13) Uiso 1 d D
O4 O 0.0892(2) 0.1243(3) 0.1901(2) 0.0555(6) Uani 1 d .
C21 C 0.6556(3) 0.1069(2) 0.2682(2) 0.0221(6) Uani 1 d .
O5 O 0.5713(2) 0.0544(2) 0.13721(14) 0.0227(4) Uani 1 d .
O6 O 0.8013(2) 0.1332(2) 0.3261(2) 0.0404(5) Uani 1 d .

loop_
_atom_type_symbol
_atom_type_description
_atom_type_scat_dispersion_real
_atom_type_scat_dispersion_imag
_atom_type_scat_source
C C 0.0033 0.0016 'International Tables Vol C Tables 4.2.6.8 and 6.1.1.4'
H H 0.0000 0.0000 'International Tables Vol C Tables 4.2.6.8 and 6.1.1.4'
N N 0.0061 0.0033 'International Tables Vol C Tables 4.2.6.8 and 6.1.1.4'
O O 0.0106 0.0060 'International Tables Vol C Tables 4.2.6.8 and 6.1.1.4'
Co Co 0.3494 0.9721 'International Tables Vol C Tables 4.2.6.8 and 6.1.1.4'

loop_
_geom_angle_atom_site_label_1
_geom_angle_atom_site_label_2
_geom_angle_atom_site_label_3
_geom_angle
_geom_angle_site_symmetry_1
_geom_angle_site_symmetry_3
O10 Co1 O1 89.75(7) . .
O10 Co1 N12 168.67(8) . .
O1 Co1 N12 88.13(7) . .
O10 Co1 O5 95.30(7) . 1_556
O1 Co1 O5 164.53(6) . 1_556
N12 Co1 O5 89.63(7) . 1_556
O10 Co1 N1 93.01(8) . .
O1 Co1 N1 103.92(7) . .
N12 Co1 N1 76.73(8) . .
O5 Co1 N1 90.44(7) 1_556 .
O10 Co1 O5 95.30(7) . 2_656
O1 Co1 O5 87.93(6) . 2_656
N12 Co1 O5 95.74(7) . 2_656
O5 Co1 O5 77.06(6) 1_556 2_656
N1 Co1 O5 165.57(7) . 2_656
C2 N1 C6 118.8(2) . .
C2 N1 Co1 125.5(2) . .
C6 N1 Co1 115.2(2) . .
N1 C2 C3 123.0(3) . .
C4 C3 C2 118.7(4) . .
C3 C4 C5 120.1(3) . .
C4 C5 C6 118.9(4) . .
N1 C6 C5 120.3(3) . .
N1 C6 C7 115.5(2) . .
C5 C6 C7 124.2(3) . .
N12 C7 C8 120.3(3) . .
N12 C7 C6 115.6(2) . .
C8 C7 C6 124.1(3) . .
C9 C8 C7 119.8(3) . .
C10 C9 C8 119.3(3) . .
C9 C10 C11 118.7(3) . .
N12 C11 C10 123.2(3) . .
C11 N12 C7 118.8(2) . .
C11 N12 Co1 125.0(2) . .
C7 N12 Co1 116.2(2) . .
C14 C13 C18 118.7(2) . .
C14 C13 C19 120.7(2) . .
C18 C13 C19 120.5(2) . .
C15 C14 C13 120.8(2) . .
C14 C15 C16 119.8(2) . .
C14 C15 C20 121.4(2) . .
C16 C15 C20 118.7(2) . .
C17 C16 C15 120.0(2) . .
C16 C17 C18 119.7(2) . .
C16 C17 C21 121.1(2) . .
C18 C17 C21 119.2(2) . .
C17 C18 C13 121.0(2) . .
O2 C19 O1 125.3(2) . .
O2 C19 C13 118.1(2) . .
O1 C19 C13 116.6(2) . .
C19 O1 Co1 129.2(2) . .
O4 C20 O3 122.2(2) . .
O4 C20 C15 124.5(2) . .
O3 C20 C15 113.3(2) . .
O6 C21 O5 124.0(2) . .
O6 C21 C17 118.2(2) . .
O5 C21 C17 117.8(2) . .
C21 O5 Co1 124.97(14) . 1_554
C21 O5 Co1 131.53(14) . 2_656
Co1 O5 Co1 102.94(6) 1_554 2_656

loop_
_geom_bond_atom_site_label_1
_geom_bond_atom_site_label_2
_geom_bond_distance
_geom_bond_site_symmetry_2
Co1 O10 2.062(2) .
Co1 O1 2.074(2) .
Co1 N12 2.106(2) .
Co1 O5 2.1301(15) 1_556
Co1 N1 2.140(2) .
Co1 O5 2.171(2) 2_656
N1 C2 1.339(4) .
N1 C6 1.349(3) .
C2 C3 1.370(4) .
C3 C4 1.349(5) .
C4 C5 1.382(6) .
C5 C6 1.400(4) .
C6 C7 1.468(4) .
C7 N12 1.356(3) .
C7 C8 1.392(4) .
C8 C9 1.372(5) .
C9 C10 1.369(5) .
C10 C11 1.371(4) .
C11 N12 1.328(3) .
C13 C14 1.388(3) .
C13 C18 1.395(3) .
C13 C19 1.505(3) .
C14 C15 1.387(3) .
C15 C16 1.394(3) .
C15 C20 1.487(3) .
C16 C17 1.385(3) .
C17 C18 1.388(3) .
C17 C21 1.513(3) .
C19 O2 1.246(3) .
C19 O1 1.267(3) .
C20 O4 1.196(3) .
C20 O3 1.314(3) .
C21 O6 1.234(3) .
C21 O5 1.288(3) .
O5 Co1 2.1301(15) 1_554
O5 Co1 2.1715(15) 2_656

loop_
_geom_torsion_atom_site_label_1
_geom_torsion_atom_site_label_2
_geom_torsion_atom_site_label_3
_geom_torsion_atom_site_label_4
_geom_torsion
_geom_torsion_site_symmetry_1
_geom_torsion_site_symmetry_4
O10 Co1 N1 C2 -4.6(2) . .
O1 Co1 N1 C2 -95.1(2) . .
N12 Co1 N1 C2 -179.7(2) . .
O5 Co1 N1 C2 90.8(2) 1_556 .
O5 Co1 N1 C2 120.5(3) 2_656 .
O10 Co1 N1 C6 -176.4(2) . .
O1 Co1 N1 C6 93.1(2) . .
N12 Co1 N1 C6 8.4(2) . .
O5 Co1 N1 C6 -81.1(2) 1_556 .
O5 Co1 N1 C6 -51.3(4) 2_656 .
C6 N1 C2 C3 -0.4(4) . .
Co1 N1 C2 C3 -171.9(2) . .
N1 C2 C3 C4 1.3(5) . .
C2 C3 C4 C5 -1.0(6) . .
C3 C4 C5 C6 -0.3(6) . .
C2 N1 C6 C5 -0.9(4) . .
Co1 N1 C6 C5 171.5(2) . .
C2 N1 C6 C7 178.1(2) . .
Co1 N1 C6 C7 -9.5(3) . .
C4 C5 C6 N1 1.2(5) . .
C4 C5 C6 C7 -177.7(3) . .
N1 C6 C7 N12 4.4(3) . .
C5 C6 C7 N12 -176.7(3) . .
N1 C6 C7 C8 -174.0(3) . .
C5 C6 C7 C8 4.9(5) . .
N12 C7 C8 C9 0.0(4) . .
C6 C7 C8 C9 178.4(3) . .
C7 C8 C9 C10 0.0(5) . .
C8 C9 C10 C11 -0.4(5) . .
C9 C10 C11 N12 0.8(5) . .
C10 C11 N12 C7 -0.8(4) . .
C10 C11 N12 Co1 177.9(2) . .
C8 C7 N12 C11 0.3(4) . .
C6 C7 N12 C11 -178.1(2) . .
C8 C7 N12 Co1 -178.5(2) . .
C6 C7 N12 Co1 3.1(3) . .
O10 Co1 N12 C11 149.8(3) . .
O1 Co1 N12 C11 70.5(2) . .
O5 Co1 N12 C11 -94.2(2) 1_556 .
N1 Co1 N12 C11 175.2(2) . .
O5 Co1 N12 C11 -17.3(2) 2_656 .
O10 Co1 N12 C7 -31.5(5) . .
O1 Co1 N12 C7 -110.8(2) . .
O5 Co1 N12 C7 84.5(2) 1_556 .
N1 Co1 N12 C7 -6.0(2) . .
O5 Co1 N12 C7 161.5(2) 2_656 .
C18 C13 C14 C15 -1.6(3) . .
C19 C13 C14 C15 -176.4(2) . .
C13 C14 C15 C16 1.0(4) . .
C13 C14 C15 C20 178.1(2) . .
C14 C15 C16 C17 1.0(3) . .
C20 C15 C16 C17 -176.2(2) . .
C15 C16 C17 C18 -2.3(3) . .
C15 C16 C17 C21 175.1(2) . .
C16 C17 C18 C13 1.7(3) . .
C21 C17 C18 C13 -175.8(2) . .
C14 C13 C18 C17 0.3(3) . .
C19 C13 C18 C17 175.0(2) . .
C14 C13 C19 O2 -179.2(2) . .
C18 C13 C19 O2 6.1(3) . .
C14 C13 C19 O1 2.9(3) . .
C18 C13 C19 O1 -171.8(2) . .
O2 C19 O1 Co1 -23.6(4) . .
C13 C19 O1 Co1 154.1(2) . .
O10 Co1 O1 C19 -0.6(2) . .
N12 Co1 O1 C19 168.3(2) . .
O5 Co1 O1 C19 -109.9(3) 1_556 .
N1 Co1 O1 C19 92.5(2) . .
O5 Co1 O1 C19 -95.9(2) 2_656 .
C14 C15 C20 O4 176.6(3) . .
C16 C15 C20 O4 -6.2(4) . .
C14 C15 C20 O3 -5.4(4) . .
C16 C15 C20 O3 171.8(2) . .
C16 C17 C21 O6 169.0(2) . .
C18 C17 C21 O6 -13.5(3) . .
C16 C17 C21 O5 -10.6(3) . .
C18 C17 C21 O5 166.9(2) . .
O6 C21 O5 Co1 -63.2(3) . 1_554
C17 C21 O5 Co1 116.4(2) . 1_554
O6 C21 O5 Co1 106.7(2) . 2_656
C17 C21 O5 Co1 -73.7(3) . 2_656
